data_4070687
loop_
_publ_author_name
'Clapham, Sarah'
'Braunstein, Pierre'
'Boag, Neil M.'
'Welter, Richard'
'Chetcuti, Michael J.'

_publ_section_title
;
 Carbon&#x2212;Phosphorus Bond Cleavage in Allyldiphenylphosphine by a
 Heterobimetallic Ni&#xE5FB;Mo Complex and Formation of an Electronically
 Unsaturated NiMo2\m-Diphenylphosphido Cluster
;
_journal_issue 8
_journal_name_full Organometallics
_journal_page_first 1758
_journal_paper_doi 10.1021/om700946j
_journal_volume 27
_journal_year 2008
_chemical_formula_moiety 'C33 H35 Mo Ni O3 P'
_chemical_formula_sum 'C33 H35 Mo Ni O3 P'
_chemical_formula_weight 665.23
_chemical_name_systematic
; 
 ? 
;
_space_group_IT_number 14
_symmetry_cell_setting monoclinic
_symmetry_space_group_name_Hall '-P 2ybc'
_symmetry_space_group_name_H-M 'P 1 21/c 1'
_atom_sites_solution_hydrogens geom
_atom_sites_solution_primary direct
_atom_sites_solution_secondary difmap
_audit_creation_method SHELXL-97
_cell_angle_alpha 90.00
_cell_angle_beta 92.24(2)
_cell_angle_gamma 90.00
_cell_formula_units_Z 4
_cell_length_a 9.2377(3)
_cell_length_b 31.9049(9)
_cell_length_c 9.9119(3)
_cell_measurement_reflns_used 5055
_cell_measurement_temperature 173(2)
_cell_measurement_theta_max 27.485
_cell_measurement_theta_min 0.998
_cell_volume 2919.08(16)
_computing_cell_refinement 'Denzo (Nonius B.V., 1998)'
_computing_data_collection 'Collect (Nonius B.V., 1998)'
_computing_data_reduction 'Denzo (Nonius B.V., 1998)'
_computing_molecular_graphics 'PLATON 98 (Spek, 1998)'
_computing_publication_material 'SHELXL-97 (Sheldrick, 1997)'
_computing_structure_refinement 'SHELXL-97 (Sheldrick, 1997)'
_computing_structure_solution 'SHELXS-97 (Sheldrick, 1997)'
_diffrn_ambient_temperature 173(2)
_diffrn_measured_fraction_theta_full 0.996
_diffrn_measured_fraction_theta_max 0.996
_diffrn_measurement_device_type KappaCCD
_diffrn_measurement_method '\p scans'
_diffrn_radiation_monochromator graphite
_diffrn_radiation_source 'fine-focus sealed tube'
_diffrn_radiation_type MoK\a
_diffrn_radiation_wavelength 0.71073
_diffrn_reflns_av_R_equivalents 0.1158
_diffrn_reflns_av_sigmaI/netI 0.2154
_diffrn_reflns_limit_h_max 11
_diffrn_reflns_limit_h_min -11
_diffrn_reflns_limit_k_max 41
_diffrn_reflns_limit_k_min -38
_diffrn_reflns_limit_l_max 12
_diffrn_reflns_limit_l_min -12
_diffrn_reflns_number 10982
_diffrn_reflns_theta_full 27.52
_diffrn_reflns_theta_max 27.52
_diffrn_reflns_theta_min 2.15
_exptl_absorpt_coefficient_mu 1.162
_exptl_absorpt_correction_type none
_exptl_crystal_colour red
_exptl_crystal_density_diffrn 1.514
_exptl_crystal_density_method 'not measured'
_exptl_crystal_description prism
_exptl_crystal_F_000 1368
_exptl_crystal_size_max 0.08
_exptl_crystal_size_mid 0.07
_exptl_crystal_size_min 0.05
_refine_diff_density_max 0.600
_refine_diff_density_min -0.872
_refine_diff_density_rms 0.143
_refine_ls_extinction_method none
_refine_ls_goodness_of_fit_ref 1.107
_refine_ls_hydrogen_treatment constr
_refine_ls_matrix_type full
_refine_ls_number_parameters 352
_refine_ls_number_reflns 6666
_refine_ls_number_restraints 0
_refine_ls_restrained_S_all 1.107
_refine_ls_R_factor_all 0.1734
_refine_ls_R_factor_gt 0.0881
_refine_ls_shift/su_max 0.001
_refine_ls_shift/su_mean 0.000
_refine_ls_structure_factor_coef Fsqd
_refine_ls_weighting_details 'calc w=1/[\s^2^(Fo^2^)+(0.0500P)^2^+0.0000P] where P=(Fo^2^+2Fc^2^)/3'
_refine_ls_weighting_scheme calc
_refine_ls_wR_factor_gt 0.1253
_refine_ls_wR_factor_ref 0.1558
_reflns_number_gt 4056
_reflns_number_total 6666
_reflns_threshold_expression >2sigma(I)
_cod_data_source_file om700946j-file001.cif
_cod_data_source_block pbr45
_cod_original_cell_volume 2919.08(15)
_cod_original_sg_symbol_H-M 'P 21/c'
_cod_database_code 4070687

loop_
_symmetry_equiv_pos_as_xyz
'x, y, z'
'-x, y+1/2, -z+1/2'
'-x, -y, -z'
'x, -y-1/2, z-1/2'

loop_
_atom_site_label
_atom_site_type_symbol
_atom_site_fract_x
_atom_site_fract_y
_atom_site_fract_z
_atom_site_U_iso_or_equiv
_atom_site_adp_type
_atom_site_occupancy
_atom_site_symmetry_multiplicity
_atom_site_calc_flag
Mo Mo 0.06418(6) 0.144889(17) 0.70744(5) 0.01394(16) Uani 1 1 d
Ni Ni 0.10679(9) 0.12666(3) 0.96868(8) 0.0249(2) Uani 1 1 d
P P -0.19662(18) 0.12228(6) 0.69314(16) 0.0229(4) Uani 1 1 d
O1 O -0.0753(5) 0.22445(16) 0.8337(5) 0.0389(13) Uani 1 1 d
O2 O 0.0965(5) 0.05168(16) 0.8194(5) 0.0403(13) Uani 1 1 d
O3 O 0.3197(5) 0.18339(15) 0.8845(4) 0.0353(12) Uani 1 1 d
C1 C -0.0278(7) 0.1937(2) 0.7901(6) 0.0258(16) Uani 1 1 d
C2 C 0.0872(7) 0.0887(2) 0.8270(6) 0.0244(16) Uani 1 1 d
C3 C 0.2146(7) 0.1619(2) 0.8623(6) 0.0256(16) Uani 1 1 d
C4 C 0.0607(8) 0.1293(3) 0.4764(6) 0.039(2) Uani 1 1 d
H4 H -0.0173 0.1147 0.4322 0.047 Uiso 1 1 calc
C5 C 0.0688(8) 0.1735(2) 0.4936(6) 0.0369(19) Uani 1 1 d
H5 H -0.0009 0.1937 0.4638 0.044 Uiso 1 1 calc
C6 C 0.2021(8) 0.1812(2) 0.5643(6) 0.0331(18) Uani 1 1 d
H6 H 0.2374 0.2080 0.5915 0.040 Uiso 1 1 calc
C7 C 0.2751(7) 0.1424(2) 0.5882(7) 0.0351(18) Uani 1 1 d
H7 H 0.3673 0.1386 0.6323 0.042 Uiso 1 1 calc
C8 C 0.1838(8) 0.1107(2) 0.5338(7) 0.0319(17) Uani 1 1 d
H8 H 0.2034 0.0815 0.5361 0.038 Uiso 1 1 calc
C9 C -0.0244(8) 0.1456(2) 1.1441(6) 0.0342(18) Uani 1 1 d
C10 C -0.1603(8) 0.1716(3) 1.1471(7) 0.048(2) Uani 1 1 d
H10A H -0.1751 0.1863 1.0608 0.073 Uiso 1 1 calc
H10B H -0.1509 0.1922 1.2204 0.073 Uiso 1 1 calc
H10C H -0.2434 0.1533 1.1621 0.073 Uiso 1 1 calc
C11 C -0.0097(9) 0.1014(2) 1.1391(6) 0.038(2) Uani 1 1 d
C12 C -0.1280(10) 0.0689(3) 1.1472(7) 0.061(3) Uani 1 1 d
H12A H -0.1306 0.0582 1.2397 0.092 Uiso 1 1 calc
H12B H -0.1087 0.0458 1.0854 0.092 Uiso 1 1 calc
H12C H -0.2216 0.0817 1.1218 0.092 Uiso 1 1 calc
C13 C 0.1417(9) 0.0913(2) 1.1460(6) 0.041(2) Uani 1 1 d
C14 C 0.2056(11) 0.0474(3) 1.1511(8) 0.067(3) Uani 1 1 d
H14A H 0.3040 0.0481 1.1177 0.101 Uiso 1 1 calc
H14B H 0.1453 0.0287 1.0944 0.101 Uiso 1 1 calc
H14C H 0.2086 0.0373 1.2444 0.101 Uiso 1 1 calc
C15 C 0.2235(9) 0.1291(2) 1.1561(6) 0.0369(19) Uani 1 1 d
C16 C 0.3850(9) 0.1344(3) 1.1763(7) 0.052(2) Uani 1 1 d
H16A H 0.4295 0.1072 1.1970 0.078 Uiso 1 1 calc
H16B H 0.4055 0.1538 1.2514 0.078 Uiso 1 1 calc
H16C H 0.4249 0.1458 1.0938 0.078 Uiso 1 1 calc
C17 C 0.1184(8) 0.1628(2) 1.1495(6) 0.0302(17) Uani 1 1 d
C18 C 0.1558(8) 0.2089(2) 1.1614(7) 0.040(2) Uani 1 1 d
H18A H 0.0711 0.2257 1.1335 0.060 Uiso 1 1 calc
H18B H 0.2361 0.2153 1.1030 0.060 Uiso 1 1 calc
H18C H 0.1845 0.2154 1.2553 0.060 Uiso 1 1 calc
C19 C -0.2725(7) 0.1051(2) 0.8532(6) 0.0276(16) Uani 1 1 d
H19A H -0.2162 0.0805 0.8863 0.033 Uiso 1 1 calc
H19B H -0.2564 0.1279 0.9202 0.033 Uiso 1 1 calc
C20 C -0.4298(8) 0.0937(3) 0.8512(7) 0.0376(19) Uani 1 1 d
H20 H -0.4981 0.1159 0.8429 0.045 Uiso 1 1 calc
C21 C -0.4805(9) 0.0557(3) 0.8599(8) 0.056(2) Uani 1 1 d
H21A H -0.4157 0.0326 0.8683 0.067 Uiso 1 1 calc
H21B H -0.5821 0.0511 0.8578 0.067 Uiso 1 1 calc
C22 C -0.3084(7) 0.1660(2) 0.6310(6) 0.0247(15) Uani 1 1 d
C23 C -0.3885(7) 0.1911(2) 0.7142(6) 0.0271(16) Uani 1 1 d
H23 H -0.3922 0.1846 0.8076 0.033 Uiso 1 1 calc
C24 C -0.4630(7) 0.2253(2) 0.6623(7) 0.0298(17) Uani 1 1 d
H24 H -0.5205 0.2419 0.7193 0.036 Uiso 1 1 calc
C25 C -0.4539(8) 0.2356(2) 0.5269(7) 0.0378(19) Uani 1 1 d
H25 H -0.5029 0.2597 0.4915 0.045 Uiso 1 1 calc
C26 C -0.3735(8) 0.2109(3) 0.4438(7) 0.047(2) Uani 1 1 d
H26 H -0.3667 0.2179 0.3511 0.056 Uiso 1 1 calc
C27 C -0.3036(7) 0.1764(2) 0.4948(7) 0.0356(18) Uani 1 1 d
H27 H -0.2507 0.1591 0.4363 0.043 Uiso 1 1 calc
C28 C -0.2491(7) 0.0795(2) 0.5791(6) 0.0260(16) Uani 1 1 d
C29 C -0.1583(8) 0.0451(2) 0.5725(7) 0.0368(18) Uani 1 1 d
H29 H -0.0697 0.0447 0.6245 0.044 Uiso 1 1 calc
C30 C -0.1947(8) 0.0113(2) 0.4917(8) 0.0402(19) Uani 1 1 d
H30 H -0.1319 -0.0123 0.4896 0.048 Uiso 1 1 calc
C31 C -0.3219(9) 0.0114(2) 0.4135(7) 0.0387(19) Uani 1 1 d
H31 H -0.3448 -0.0118 0.3563 0.046 Uiso 1 1 calc
C32 C -0.4146(8) 0.0445(3) 0.4180(7) 0.042(2) Uani 1 1 d
H32 H -0.5028 0.0443 0.3654 0.051 Uiso 1 1 calc
C33 C -0.3785(7) 0.0792(2) 0.5015(7) 0.0354(18) Uani 1 1 d
H33 H -0.4427 0.1024 0.5048 0.042 Uiso 1 1 calc

loop_
_atom_site_aniso_label
_atom_site_aniso_U_11
_atom_site_aniso_U_22
_atom_site_aniso_U_33
_atom_site_aniso_U_23
_atom_site_aniso_U_13
_atom_site_aniso_U_12
Mo 0.0148(3) 0.0152(3) 0.0118(3) 0.0001(2) 0.00060(19) -0.0001(3)
Ni 0.0303(5) 0.0258(5) 0.0183(4) 0.0011(4) -0.0015(4) -0.0028(4)
P 0.0223(10) 0.0274(11) 0.0188(8) 0.0007(8) -0.0014(7) 0.0001(8)
O1 0.035(3) 0.031(3) 0.052(3) -0.007(3) 0.010(2) 0.003(2)
O2 0.055(4) 0.024(3) 0.040(3) -0.005(2) -0.013(2) 0.002(3)
O3 0.032(3) 0.044(3) 0.030(3) -0.007(2) 0.003(2) -0.009(3)
C1 0.026(4) 0.032(4) 0.020(3) 0.004(3) -0.001(3) 0.006(3)
C2 0.023(4) 0.029(4) 0.021(3) -0.005(3) -0.002(3) -0.002(3)
C3 0.027(4) 0.033(4) 0.017(3) 0.001(3) -0.001(3) 0.004(3)
C4 0.040(5) 0.059(6) 0.018(3) -0.013(4) -0.003(3) -0.012(4)
C5 0.043(5) 0.044(5) 0.025(4) 0.006(4) 0.006(3) 0.002(4)
C6 0.038(5) 0.034(5) 0.028(4) -0.003(3) 0.008(3) -0.004(4)
C7 0.030(4) 0.047(5) 0.030(4) -0.008(4) 0.007(3) 0.008(4)
C8 0.041(5) 0.022(4) 0.034(4) -0.005(3) 0.009(3) 0.005(4)
C9 0.039(4) 0.043(5) 0.021(3) -0.004(4) 0.005(3) -0.009(4)
C10 0.032(5) 0.076(6) 0.038(4) -0.012(4) 0.008(3) -0.004(4)
C11 0.055(6) 0.039(5) 0.019(4) 0.004(4) -0.003(3) -0.021(4)
C12 0.084(7) 0.064(6) 0.034(4) 0.023(4) -0.011(4) -0.042(5)
C13 0.062(6) 0.036(5) 0.023(4) 0.012(4) -0.008(4) -0.003(4)
C14 0.105(8) 0.041(6) 0.053(5) 0.010(5) -0.024(5) 0.006(6)
C15 0.058(5) 0.039(5) 0.013(3) 0.004(3) -0.005(3) -0.005(4)
C16 0.046(5) 0.072(7) 0.036(4) -0.003(4) -0.019(4) 0.001(5)
C17 0.036(4) 0.038(5) 0.016(3) 0.003(3) 0.000(3) -0.002(4)
C18 0.049(5) 0.038(5) 0.035(4) -0.007(4) 0.008(4) -0.014(4)
C19 0.023(4) 0.032(4) 0.028(4) 0.006(3) 0.001(3) -0.003(3)
C20 0.035(5) 0.047(5) 0.031(4) 0.011(4) -0.001(3) 0.007(4)
C21 0.056(6) 0.043(6) 0.068(6) -0.001(5) 0.004(5) -0.007(5)
C22 0.022(4) 0.023(4) 0.029(4) 0.000(3) -0.003(3) 0.001(3)
C23 0.027(4) 0.026(4) 0.029(4) -0.003(3) -0.002(3) 0.001(3)
C24 0.019(4) 0.031(4) 0.039(4) -0.012(4) -0.004(3) -0.002(3)
C25 0.032(4) 0.034(5) 0.048(5) 0.017(4) 0.000(4) 0.007(4)
C26 0.035(5) 0.065(6) 0.041(4) 0.021(4) 0.010(4) 0.027(4)
C27 0.029(4) 0.045(5) 0.033(4) 0.008(4) 0.002(3) 0.015(4)
C28 0.023(4) 0.028(4) 0.027(4) 0.005(3) 0.008(3) -0.004(3)
C29 0.036(5) 0.032(5) 0.042(4) -0.003(4) -0.007(4) -0.006(4)
C30 0.043(5) 0.026(4) 0.052(5) -0.005(4) -0.001(4) -0.005(4)
C31 0.054(5) 0.020(4) 0.042(4) -0.007(4) 0.000(4) -0.008(4)
C32 0.031(4) 0.059(6) 0.036(4) -0.004(4) -0.008(3) -0.012(4)
C33 0.025(4) 0.051(5) 0.029(4) -0.005(4) -0.003(3) -0.002(4)

loop_
_atom_type_symbol
_atom_type_description
_atom_type_scat_dispersion_real
_atom_type_scat_dispersion_imag
_atom_type_scat_source
Mo Mo -1.6832 0.6857 'International Tables Vol C Tables 4.2.6.8 and 6.1.1.4'
Ni Ni 0.3393 1.1124 'International Tables Vol C Tables 4.2.6.8 and 6.1.1.4'
P P 0.1023 0.0942 'International Tables Vol C Tables 4.2.6.8 and 6.1.1.4'
O O 0.0106 0.0060 'International Tables Vol C Tables 4.2.6.8 and 6.1.1.4'
C C 0.0033 0.0016 'International Tables Vol C Tables 4.2.6.8 and 6.1.1.4'
H H 0.0000 0.0000 'International Tables Vol C Tables 4.2.6.8 and 6.1.1.4'

loop_
_geom_angle_atom_site_label_1
_geom_angle_atom_site_label_2
_geom_angle_atom_site_label_3
_geom_angle
C1 Mo C3 77.0(3)
C1 Mo C2 117.7(2)
C3 Mo C2 76.3(3)
C1 Mo C6 96.8(3)
C3 Mo C6 87.3(3)
C2 Mo C6 136.5(3)
C1 Mo C5 95.3(3)
C3 Mo C5 122.2(3)
C2 Mo C5 146.0(3)
C6 Mo C5 36.0(2)
C1 Mo C7 128.6(3)
C3 Mo C7 80.6(2)
C2 Mo C7 100.7(3)
C6 Mo C7 36.2(2)
C5 Mo C7 60.0(3)
C1 Mo C4 125.8(3)
C3 Mo C4 138.8(2)
C2 Mo C4 111.0(3)
C6 Mo C4 58.8(3)
C5 Mo C4 35.6(3)
C7 Mo C4 58.3(3)
C1 Mo C8 153.5(2)
C3 Mo C8 109.8(3)
C2 Mo C8 88.7(2)
C6 Mo C8 59.1(2)
C5 Mo C8 59.1(3)
C7 Mo C8 35.2(2)
C4 Mo C8 34.3(2)
C1 Mo P 79.8(2)
C3 Mo P 136.07(17)
C2 Mo P 82.31(17)
C6 Mo P 132.34(19)
C5 Mo P 96.54(19)
C7 Mo P 141.63(18)
C4 Mo P 84.69(18)
C8 Mo P 107.60(19)
C1 Mo Ni 79.53(17)
C3 Mo Ni 43.83(18)
C2 Mo Ni 43.70(17)
C6 Mo Ni 130.89(18)
C5 Mo Ni 165.8(2)
C7 Mo Ni 113.08(18)
C4 Mo Ni 153.9(2)
C8 Mo Ni 123.63(18)
P Mo Ni 95.56(5)
C3 Ni C2 90.2(3)
C3 Ni C13 137.0(3)
C2 Ni C13 106.8(3)
C3 Ni C15 102.1(3)
C2 Ni C15 136.1(3)
C13 Ni C15 39.5(3)
C3 Ni C17 98.1(3)
C2 Ni C17 171.5(3)
C13 Ni C17 65.5(3)
C15 Ni C17 39.9(3)
C3 Ni C11 161.9(3)
C2 Ni C11 107.8(3)
C13 Ni C11 38.9(3)
C15 Ni C11 65.5(3)
C17 Ni C11 63.9(3)
C3 Ni C9 126.5(3)
C2 Ni C9 136.3(3)
C13 Ni C9 64.3(3)
C15 Ni C9 65.2(3)
C17 Ni C9 38.0(2)
C11 Ni C9 37.3(3)
C3 Ni Mo 51.6(2)
C2 Ni Mo 53.3(2)
C13 Ni Mo 160.1(2)
C15 Ni Mo 153.7(2)
C17 Ni Mo 134.39(19)
C11 Ni Mo 140.3(2)
C9 Ni Mo 129.1(2)
C28 P C22 103.2(3)
C28 P C19 102.2(3)
C22 P C19 106.7(3)
C28 P Mo 118.7(2)
C22 P Mo 109.1(2)
C19 P Mo 115.6(2)
O1 C1 Mo 175.0(6)
O2 C2 Ni 133.7(5)
O2 C2 Mo 143.0(5)
Ni C2 Mo 83.0(3)
O3 C3 Ni 133.5(5)
O3 C3 Mo 141.9(5)
Ni C3 Mo 84.5(3)
C8 C4 C5 109.7(6)
C8 C4 Mo 73.1(4)
C5 C4 Mo 70.9(4)
C8 C4 H4 125.1
C5 C4 H4 125.1
Mo C4 H4 122.4
C6 C5 C4 105.8(6)
C6 C5 Mo 70.2(4)
C4 C5 Mo 73.4(4)
C6 C5 H5 127.1
C4 C5 H5 127.1
Mo C5 H5 121.1
C5 C6 C7 109.2(7)
C5 C6 Mo 73.8(4)
C7 C6 Mo 74.0(4)
C5 C6 H6 125.4
C7 C6 H6 125.4
Mo C6 H6 118.6
C8 C7 C6 106.7(6)
C8 C7 Mo 73.6(4)
C6 C7 Mo 69.8(4)
C8 C7 H7 126.6
C6 C7 H7 126.6
Mo C7 H7 121.8
C4 C8 C7 108.6(7)
C4 C8 Mo 72.5(4)
C7 C8 Mo 71.2(4)
C4 C8 H8 125.7
C7 C8 H8 125.7
Mo C8 H8 122.2
C11 C9 C17 107.0(7)
C11 C9 C10 129.0(7)
C17 C9 C10 124.0(7)
C11 C9 Ni 69.5(4)
C17 C9 Ni 66.8(4)
C10 C9 Ni 129.8(5)
C9 C10 H10A 109.5
C9 C10 H10B 109.5
H10A C10 H10B 109.5
C9 C10 H10C 109.5
H10A C10 H10C 109.5
H10B C10 H10C 109.5
C9 C11 C13 108.4(6)
C9 C11 C12 127.6(8)
C13 C11 C12 123.4(8)
C9 C11 Ni 73.2(4)
C13 C11 Ni 67.2(4)
C12 C11 Ni 132.2(5)
C11 C12 H12A 109.5
C11 C12 H12B 109.5
H12A C12 H12B 109.5
C11 C12 H12C 109.5
H12A C12 H12C 109.5
H12B C12 H12C 109.5
C15 C13 C11 109.1(7)
C15 C13 C14 125.0(8)
C11 C13 C14 125.8(8)
C15 C13 Ni 70.6(4)
C11 C13 Ni 73.9(4)
C14 C13 Ni 124.7(5)
C13 C14 H14A 109.5
C13 C14 H14B 109.5
H14A C14 H14B 109.5
C13 C14 H14C 109.5
H14A C14 H14C 109.5
H14B C14 H14C 109.5
C13 C15 C17 105.8(7)
C13 C15 C16 128.6(7)
C17 C15 C16 125.6(7)
C13 C15 Ni 69.9(4)
C17 C15 Ni 70.7(4)
C16 C15 Ni 126.1(5)
C15 C16 H16A 109.5
C15 C16 H16B 109.5
H16A C16 H16B 109.5
C15 C16 H16C 109.5
H16A C16 H16C 109.5
H16B C16 H16C 109.5
C9 C17 C15 109.6(7)
C9 C17 C18 125.6(7)
C15 C17 C18 124.5(7)
C9 C17 Ni 75.2(4)
C15 C17 Ni 69.4(4)
C18 C17 Ni 126.5(4)
C17 C18 H18A 109.5
C17 C18 H18B 109.5
H18A C18 H18B 109.5
C17 C18 H18C 109.5
H18A C18 H18C 109.5
H18B C18 H18C 109.5
C20 C19 P 117.5(4)
C20 C19 H19A 107.9
P C19 H19A 107.9
C20 C19 H19B 107.9
P C19 H19B 107.9
H19A C19 H19B 107.2
C21 C20 C19 125.2(7)
C21 C20 H20 117.4
C19 C20 H20 117.4
C20 C21 H21A 120.0
C20 C21 H21B 120.0
H21A C21 H21B 120.0
C23 C22 C27 118.6(6)
C23 C22 P 123.2(5)
C27 C22 P 118.0(5)
C24 C23 C22 120.4(6)
C24 C23 H23 119.8
C22 C23 H23 119.8
C23 C24 C25 120.0(6)
C23 C24 H24 120.0
C25 C24 H24 120.0
C26 C25 C24 119.7(6)
C26 C25 H25 120.1
C24 C25 H25 120.1
C27 C26 C25 120.0(7)
C27 C26 H26 120.0
C25 C26 H26 120.0
C26 C27 C22 121.2(6)
C26 C27 H27 119.4
C22 C27 H27 119.4
C29 C28 C33 118.3(6)
C29 C28 P 118.4(5)
C33 C28 P 123.3(5)
C30 C29 C28 120.9(7)
C30 C29 H29 119.5
C28 C29 H29 119.5
C29 C30 C31 120.5(7)
C29 C30 H30 119.8
C31 C30 H30 119.8
C32 C31 C30 120.4(7)
C32 C31 H31 119.8
C30 C31 H31 119.8
C31 C32 C33 119.5(7)
C31 C32 H32 120.3
C33 C32 H32 120.3
C28 C33 C32 120.5(7)
C28 C33 H33 119.8
C32 C33 H33 119.8

loop_
_geom_bond_atom_site_label_1
_geom_bond_atom_site_label_2
_geom_bond_distance
Mo C1 1.969(7)
Mo C3 2.101(7)
Mo C2 2.154(7)
Mo C6 2.264(6)
Mo C5 2.310(6)
Mo C7 2.319(6)
Mo C4 2.342(6)
Mo C8 2.350(6)
Mo P 2.5135(18)
Mo Ni 2.6681(9)
Ni C3 1.856(7)
Ni C2 1.857(6)
Ni C13 2.103(7)
Ni C15 2.113(7)
Ni C17 2.129(6)
Ni C11 2.192(7)
Ni C9 2.241(7)
P C28 1.824(7)
P C22 1.829(7)
P C19 1.843(6)
O1 C1 1.164(7)
O2 C2 1.188(8)
O3 C3 1.202(7)
C4 C8 1.385(10)
C4 C5 1.424(10)
C4 H4 0.9500
C5 C6 1.414(9)
C5 H5 0.9500
C6 C7 1.426(10)
C6 H6 0.9500
C7 C8 1.412(10)
C7 H7 0.9500
C8 H8 0.9500
C9 C11 1.420(10)
C9 C17 1.427(9)
C9 C10 1.506(11)
C10 H10A 0.9800
C10 H10B 0.9800
C10 H10C 0.9800
C11 C13 1.435(10)
C11 C12 1.509(10)
C12 H12A 0.9800
C12 H12B 0.9800
C12 H12C 0.9800
C13 C15 1.425(10)
C13 C14 1.518(11)
C14 H14A 0.9800
C14 H14B 0.9800
C14 H14C 0.9800
C15 C17 1.447(10)
C15 C16 1.507(11)
C16 H16A 0.9800
C16 H16B 0.9800
C16 H16C 0.9800
C17 C18 1.516(10)
C18 H18A 0.9800
C18 H18B 0.9800
C18 H18C 0.9800
C19 C20 1.498(9)
C19 H19A 0.9900
C19 H19B 0.9900
C20 C21 1.304(11)
C20 H20 0.9500
C21 H21A 0.9500
C21 H21B 0.9500
C22 C23 1.383(9)
C22 C27 1.391(9)
C23 C24 1.381(9)
C23 H23 0.9500
C24 C25 1.388(9)
C24 H24 0.9500
C25 C26 1.378(10)
C25 H25 0.9500
C26 C27 1.364(9)
C26 H26 0.9500
C27 H27 0.9500
C28 C29 1.387(9)
C28 C33 1.396(9)
C29 C30 1.376(10)
C29 H29 0.9500
C30 C31 1.383(10)
C30 H30 0.9500
C31 C32 1.362(10)
C31 H31 0.9500
C32 C33 1.413(10)
C32 H32 0.9500
C33 H33 0.9500

loop_
_geom_torsion_atom_site_label_1
_geom_torsion_atom_site_label_2
_geom_torsion_atom_site_label_3
_geom_torsion_atom_site_label_4
_geom_torsion
C1 Mo Ni C3 -82.1(3)
C2 Mo Ni C3 126.6(4)
C6 Mo Ni C3 7.8(4)
C5 Mo Ni C3 -12.4(8)
C7 Mo Ni C3 45.5(3)
C4 Mo Ni C3 110.1(5)
C8 Mo Ni C3 83.9(3)
P Mo Ni C3 -160.6(3)
C1 Mo Ni C2 151.2(3)
C3 Mo Ni C2 -126.6(4)
C6 Mo Ni C2 -118.8(3)
C5 Mo Ni C2 -139.1(8)
C7 Mo Ni C2 -81.1(3)
C4 Mo Ni C2 -16.5(5)
C8 Mo Ni C2 -42.7(3)
P Mo Ni C2 72.8(2)
C1 Mo Ni C13 154.4(7)
C3 Mo Ni C13 -123.5(7)
C2 Mo Ni C13 3.2(7)
C6 Mo Ni C13 -115.7(7)
C5 Mo Ni C13 -135.9(10)
C7 Mo Ni C13 -77.9(7)
C4 Mo Ni C13 -13.4(8)
C8 Mo Ni C13 -39.5(7)
P Mo Ni C13 75.9(7)
C1 Mo Ni C15 -87.5(5)
C3 Mo Ni C15 -5.4(5)
C2 Mo Ni C15 121.3(6)
C6 Mo Ni C15 2.4(6)
C5 Mo Ni C15 -17.8(9)
C7 Mo Ni C15 40.2(5)
C4 Mo Ni C15 104.7(6)
C8 Mo Ni C15 78.6(5)
P Mo Ni C15 -166.0(5)
C1 Mo Ni C17 -23.8(3)
C3 Mo Ni C17 58.3(4)
C2 Mo Ni C17 -175.0(4)
C6 Mo Ni C17 66.1(4)
C5 Mo Ni C17 45.9(8)
C7 Mo Ni C17 103.8(3)
C4 Mo Ni C17 168.4(5)
C8 Mo Ni C17 142.3(3)
P Mo Ni C17 -102.3(3)
C1 Mo Ni C11 78.8(4)
C3 Mo Ni C11 160.9(4)
C2 Mo Ni C11 -72.5(4)
C6 Mo Ni C11 168.7(4)
C5 Mo Ni C11 148.5(8)
C7 Mo Ni C11 -153.6(4)
C4 Mo Ni C11 -89.0(5)
C8 Mo Ni C11 -115.2(4)
P Mo Ni C11 0.3(3)
C1 Mo Ni C9 27.5(3)
C3 Mo Ni C9 109.6(4)
C2 Mo Ni C9 -123.8(4)
C6 Mo Ni C9 117.4(4)
C5 Mo Ni C9 97.2(8)
C7 Mo Ni C9 155.1(3)
C4 Mo Ni C9 -140.3(5)
C8 Mo Ni C9 -166.5(3)
P Mo Ni C9 -51.0(3)
C1 Mo P C28 163.2(3)
C3 Mo P C28 -137.9(4)
C2 Mo P C28 -76.8(3)
C6 Mo P C28 73.3(4)
C5 Mo P C28 68.9(3)
C7 Mo P C28 20.7(4)
C4 Mo P C28 35.3(3)
C8 Mo P C28 9.4(3)
Ni Mo P C28 -118.6(2)
C1 Mo P C22 45.4(3)
C3 Mo P C22 104.3(4)
C2 Mo P C22 165.4(3)
C6 Mo P C22 -44.5(3)
C5 Mo P C22 -48.8(3)
C7 Mo P C22 -97.1(4)
C4 Mo P C22 -82.5(3)
C8 Mo P C22 -108.4(3)
Ni Mo P C22 123.7(2)
C1 Mo P C19 -74.9(3)
C3 Mo P C19 -15.9(4)
C2 Mo P C19 45.2(3)
C6 Mo P C19 -164.7(3)
C5 Mo P C19 -169.1(3)
C7 Mo P C19 142.6(4)
C4 Mo P C19 157.2(3)
C8 Mo P C19 131.3(3)
Ni Mo P C19 3.4(2)
C3 Mo C1 O1 79(6)
C2 Mo C1 O1 146(6)
C6 Mo C1 O1 -7(6)
C5 Mo C1 O1 -43(6)
C7 Mo C1 O1 12(7)
C4 Mo C1 O1 -63(6)
C8 Mo C1 O1 -30(7)
P Mo C1 O1 -139(6)
Ni Mo C1 O1 124(6)
C3 Ni C2 O2 136.3(7)
C13 Ni C2 O2 -3.6(8)
C15 Ni C2 O2 28.4(9)
C17 Ni C2 O2 -29(2)
C11 Ni C2 O2 -44.5(8)
C9 Ni C2 O2 -73.8(8)
Mo Ni C2 O2 175.2(8)
C3 Ni C2 Mo -39.0(2)
C13 Ni C2 Mo -178.9(3)
C15 Ni C2 Mo -146.9(3)
C17 Ni C2 Mo 155.4(18)
C11 Ni C2 Mo 140.3(3)
C9 Ni C2 Mo 110.9(4)
C1 Mo C2 O2 153.4(8)
C3 Mo C2 O2 -139.4(9)
C6 Mo C2 O2 -68.4(10)
C5 Mo C2 O2 -11.0(11)
C7 Mo C2 O2 -61.9(9)
C4 Mo C2 O2 -2.0(9)
C8 Mo C2 O2 -28.7(9)
P Mo C2 O2 79.3(8)
Ni Mo C2 O2 -174.3(10)
C1 Mo C2 Ni -32.3(3)
C3 Mo C2 Ni 34.9(2)
C6 Mo C2 Ni 105.9(3)
C5 Mo C2 Ni 163.3(4)
C7 Mo C2 Ni 112.3(2)
C4 Mo C2 Ni 172.3(2)
C8 Mo C2 Ni 145.6(3)
P Mo C2 Ni -106.43(19)
C2 Ni C3 O3 -140.8(7)
C13 Ni C3 O3 -25.5(10)
C15 Ni C3 O3 -3.3(8)
C17 Ni C3 O3 37.0(8)
C11 Ni C3 O3 41.5(14)
C9 Ni C3 O3 64.7(8)
Mo Ni C3 O3 179.1(9)
C2 Ni C3 Mo 40.0(3)
C13 Ni C3 Mo 155.4(3)
C15 Ni C3 Mo 177.6(2)
C17 Ni C3 Mo -142.1(2)
C11 Ni C3 Mo -137.6(9)
C9 Ni C3 Mo -114.5(3)
C1 Mo C3 O3 -90.7(9)
C2 Mo C3 O3 146.2(9)
C6 Mo C3 O3 6.9(9)
C5 Mo C3 O3 -2.6(10)
C7 Mo C3 O3 42.7(8)
C4 Mo C3 O3 39.8(11)
C8 Mo C3 O3 62.6(9)
P Mo C3 O3 -150.5(7)
Ni Mo C3 O3 -179.0(10)
C1 Mo C3 Ni 88.3(3)
C2 Mo C3 Ni -34.8(2)
C6 Mo C3 Ni -174.1(3)
C5 Mo C3 Ni 176.4(2)
C7 Mo C3 Ni -138.3(3)
C4 Mo C3 Ni -141.2(3)
C8 Mo C3 Ni -118.4(2)
P Mo C3 Ni 28.4(4)
C1 Mo C4 C8 154.3(4)
C3 Mo C4 C8 40.4(7)
C2 Mo C4 C8 -52.8(5)
C6 Mo C4 C8 79.7(5)
C5 Mo C4 C8 118.5(6)
C7 Mo C4 C8 37.0(4)
P Mo C4 C8 -132.4(4)
Ni Mo C4 C8 -40.6(7)
C1 Mo C4 C5 35.7(5)
C3 Mo C4 C5 -78.2(6)
C2 Mo C4 C5 -171.3(4)
C6 Mo C4 C5 -38.8(4)
C7 Mo C4 C5 -81.6(5)
C8 Mo C4 C5 -118.5(6)
P Mo C4 C5 109.0(4)
Ni Mo C4 C5 -159.2(4)
C8 C4 C5 C6 -0.1(8)
Mo C4 C5 C6 63.2(4)
C8 C4 C5 Mo -63.3(5)
C1 Mo C5 C6 94.2(5)
C3 Mo C5 C6 16.2(5)
C2 Mo C5 C6 -99.5(6)
C7 Mo C5 C6 -37.8(4)
C4 Mo C5 C6 -114.1(6)
C8 Mo C5 C6 -78.9(4)
P Mo C5 C6 174.5(4)
Ni Mo C5 C6 26.4(10)
C1 Mo C5 C4 -151.6(5)
C3 Mo C5 C4 130.4(4)
C2 Mo C5 C4 14.6(7)
C6 Mo C5 C4 114.1(6)
C7 Mo C5 C4 76.3(5)
C8 Mo C5 C4 35.3(4)
P Mo C5 C4 -71.3(4)
Ni Mo C5 C4 140.5(7)
C4 C5 C6 C7 0.8(7)
Mo C5 C6 C7 66.1(5)
C4 C5 C6 Mo -65.4(5)
C1 Mo C6 C5 -89.7(5)
C3 Mo C6 C5 -166.3(5)
C2 Mo C6 C5 126.8(5)
C7 Mo C6 C5 116.0(6)
C4 Mo C6 C5 38.4(4)
C8 Mo C6 C5 78.7(5)
P Mo C6 C5 -7.4(5)
Ni Mo C6 C5 -171.7(3)
C1 Mo C6 C7 154.3(4)
C3 Mo C6 C7 77.7(4)
C2 Mo C6 C7 10.8(6)
C5 Mo C6 C7 -116.0(6)
C4 Mo C6 C7 -77.6(5)
C8 Mo C6 C7 -37.4(4)
P Mo C6 C7 -123.4(4)
Ni Mo C6 C7 72.3(4)
C5 C6 C7 C8 -1.1(7)
Mo C6 C7 C8 64.9(5)
C5 C6 C7 Mo -66.0(4)
C1 Mo C7 C8 -148.8(4)
C3 Mo C7 C8 146.2(5)
C2 Mo C7 C8 72.2(4)
C6 Mo C7 C8 -115.4(6)
C5 Mo C7 C8 -77.8(5)
C4 Mo C7 C8 -36.1(4)
P Mo C7 C8 -18.9(6)
Ni Mo C7 C8 116.1(4)
C1 Mo C7 C6 -33.5(5)
C3 Mo C7 C6 -98.4(4)
C2 Mo C7 C6 -172.5(4)
C5 Mo C7 C6 37.6(4)
C4 Mo C7 C6 79.3(5)
C8 Mo C7 C6 115.4(6)
P Mo C7 C6 96.4(5)
Ni Mo C7 C6 -128.5(4)
C5 C4 C8 C7 -0.6(8)
Mo C4 C8 C7 -62.5(5)
C5 C4 C8 Mo 61.9(5)
C6 C7 C8 C4 1.0(7)
Mo C7 C8 C4 63.3(5)
C6 C7 C8 Mo -62.3(4)
C1 Mo C8 C4 -52.2(8)
C3 Mo C8 C4 -153.0(5)
C2 Mo C8 C4 132.0(5)
C6 Mo C8 C4 -78.9(5)
C5 Mo C8 C4 -36.6(4)
C7 Mo C8 C4 -117.4(6)
P Mo C8 C4 50.5(5)
Ni Mo C8 C4 159.9(4)
C1 Mo C8 C7 65.2(8)
C3 Mo C8 C7 -35.7(5)
C2 Mo C8 C7 -110.7(4)
C6 Mo C8 C7 38.5(4)
C5 Mo C8 C7 80.7(5)
C4 Mo C8 C7 117.4(6)
P Mo C8 C7 167.8(4)
Ni Mo C8 C7 -82.7(4)
C3 Ni C9 C11 -168.4(4)
C2 Ni C9 C11 50.2(6)
C13 Ni C9 C11 -37.6(4)
C15 Ni C9 C11 -81.5(5)
C17 Ni C9 C11 -120.1(6)
Mo Ni C9 C11 124.8(4)
C3 Ni C9 C17 -48.3(5)
C2 Ni C9 C17 170.3(5)
C13 Ni C9 C17 82.5(5)
C15 Ni C9 C17 38.6(4)
C11 Ni C9 C17 120.1(6)
Mo Ni C9 C17 -115.1(4)
C3 Ni C9 C10 67.4(8)
C2 Ni C9 C10 -74.0(8)
C13 Ni C9 C10 -161.8(8)
C15 Ni C9 C10 154.3(8)
C17 Ni C9 C10 115.7(9)
C11 Ni C9 C10 -124.2(9)
Mo Ni C9 C10 0.6(8)
C17 C9 C11 C13 1.9(7)
C10 C9 C11 C13 -176.6(6)
Ni C9 C11 C13 58.1(4)
C17 C9 C11 C12 173.0(6)
C10 C9 C11 C12 -5.5(11)
Ni C9 C11 C12 -130.7(7)
C17 C9 C11 Ni -56.3(4)
C10 C9 C11 Ni 125.2(7)
C3 Ni C11 C9 31.4(11)
C2 Ni C11 C9 -146.1(4)
C13 Ni C11 C9 119.0(6)
C15 Ni C11 C9 80.6(5)
C17 Ni C11 C9 36.4(4)
Mo Ni C11 C9 -92.7(4)
C3 Ni C11 C13 -87.5(11)
C2 Ni C11 C13 94.9(5)
C15 Ni C11 C13 -38.3(4)
C17 Ni C11 C13 -82.6(5)
C9 Ni C11 C13 -119.0(6)
Mo Ni C11 C13 148.3(4)
C3 Ni C11 C12 157.3(8)
C2 Ni C11 C12 -20.2(9)
C13 Ni C11 C12 -115.1(10)
C15 Ni C11 C12 -153.5(9)
C17 Ni C11 C12 162.2(10)
C9 Ni C11 C12 125.9(10)
Mo Ni C11 C12 33.2(10)
C9 C11 C13 C15 0.3(7)
C12 C11 C13 C15 -171.2(6)
Ni C11 C13 C15 62.3(5)
C9 C11 C13 C14 176.6(6)
C12 C11 C13 C14 5.1(11)
Ni C11 C13 C14 -121.4(7)
C9 C11 C13 Ni -61.9(5)
C12 C11 C13 Ni 126.5(6)
C3 Ni C13 C15 35.5(7)
C2 Ni C13 C15 144.7(5)
C17 Ni C13 C15 -39.3(4)
C11 Ni C13 C15 -117.5(7)
C9 Ni C13 C15 -81.5(5)
Mo Ni C13 C15 142.0(6)
C3 Ni C13 C11 153.0(5)
C2 Ni C13 C11 -97.8(5)
C15 Ni C13 C11 117.5(7)
C17 Ni C13 C11 78.2(5)
C9 Ni C13 C11 36.1(4)
Mo Ni C13 C11 -100.4(7)
C3 Ni C13 C14 -84.3(8)
C2 Ni C13 C14 24.9(8)
C15 Ni C13 C14 -119.8(9)
C17 Ni C13 C14 -159.1(8)
C11 Ni C13 C14 122.7(9)
C9 Ni C13 C14 158.8(8)
Mo Ni C13 C14 22.3(13)
C11 C13 C15 C17 -2.4(7)
C14 C13 C15 C17 -178.7(6)
Ni C13 C15 C17 62.0(4)
C11 C13 C15 C16 174.9(6)
C14 C13 C15 C16 -1.4(11)
Ni C13 C15 C16 -120.7(7)
C11 C13 C15 Ni -64.4(5)
C14 C13 C15 Ni 119.3(7)
C3 Ni C15 C13 -156.1(5)
C2 Ni C15 C13 -52.9(6)
C17 Ni C15 C13 115.8(6)
C11 Ni C15 C13 37.8(4)
C9 Ni C15 C13 79.0(5)
Mo Ni C15 C13 -151.8(4)
C3 Ni C15 C17 88.1(4)
C2 Ni C15 C17 -168.7(4)
C13 Ni C15 C17 -115.8(6)
C11 Ni C15 C17 -78.0(4)
C9 Ni C15 C17 -36.8(4)
Mo Ni C15 C17 92.4(6)
C3 Ni C15 C16 -32.4(7)
C2 Ni C15 C16 70.8(8)
C13 Ni C15 C16 123.7(9)
C17 Ni C15 C16 -120.5(8)
C11 Ni C15 C16 161.5(8)
C9 Ni C15 C16 -157.3(8)
Mo Ni C15 C16 -28.1(10)
C11 C9 C17 C15 -3.4(7)
C10 C9 C17 C15 175.2(6)
Ni C9 C17 C15 -61.4(4)
C11 C9 C17 C18 -177.5(6)
C10 C9 C17 C18 1.1(10)
Ni C9 C17 C18 124.6(6)
C11 C9 C17 Ni 57.9(4)
C10 C9 C17 Ni -123.5(6)
C13 C15 C17 C9 3.6(7)
C16 C15 C17 C9 -173.8(6)
Ni C15 C17 C9 65.0(4)
C13 C15 C17 C18 177.7(6)
C16 C15 C17 C18 0.3(10)
Ni C15 C17 C18 -120.9(6)
C13 C15 C17 Ni -61.4(4)
C16 C15 C17 Ni 121.2(6)
C3 Ni C17 C9 142.7(4)
C2 Ni C17 C9 -52(2)
C13 Ni C17 C9 -79.0(5)
C15 Ni C17 C9 -118.0(6)
C11 Ni C17 C9 -35.8(4)
Mo Ni C17 C9 100.4(4)
C3 Ni C17 C15 -99.3(4)
C2 Ni C17 C15 66(2)
C13 Ni C17 C15 39.0(4)
C11 Ni C17 C15 82.2(5)
C9 Ni C17 C15 118.0(6)
Mo Ni C17 C15 -141.7(4)
C3 Ni C17 C18 19.0(7)
C2 Ni C17 C18 -175.5(16)
C13 Ni C17 C18 157.3(7)
C15 Ni C17 C18 118.3(8)
C11 Ni C17 C18 -159.4(7)
C9 Ni C17 C18 -123.7(8)
Mo Ni C17 C18 -23.3(8)
C28 P C19 C20 -53.0(6)
C22 P C19 C20 55.1(6)
Mo P C19 C20 176.6(5)
P C19 C20 C21 107.3(8)
C28 P C22 C23 131.5(6)
C19 P C22 C23 24.2(7)
Mo P C22 C23 -101.3(6)
C28 P C22 C27 -53.4(6)
C19 P C22 C27 -160.6(5)
Mo P C22 C27 73.8(6)
C27 C22 C23 C24 0.6(10)
P C22 C23 C24 175.7(5)
C22 C23 C24 C25 -2.1(10)
C23 C24 C25 C26 1.7(11)
C24 C25 C26 C27 0.2(12)
C25 C26 C27 C22 -1.8(12)
C23 C22 C27 C26 1.4(11)
P C22 C27 C26 -173.9(6)
C22 P C28 C29 162.2(5)
C19 P C28 C29 -87.1(6)
Mo P C28 C29 41.4(6)
C22 P C28 C33 -20.0(6)
C19 P C28 C33 90.7(6)
Mo P C28 C33 -140.8(5)
C33 C28 C29 C30 -0.1(10)
P C28 C29 C30 177.8(5)
C28 C29 C30 C31 1.1(11)
C29 C30 C31 C32 -1.6(12)
C30 C31 C32 C33 1.1(11)
C29 C28 C33 C32 -0.4(10)
P C28 C33 C32 -178.2(5)
C31 C32 C33 C28 -0.1(11)
